data_2102637
loop_
_publ_author_name
'Langkilde, A.'
'Madsen, D.'
'Larsen, S.'

_publ_section_title
;
 Structures of three salts of phthalic acid; variation in crystal
 packing and geometry of the hydrogen phthalate ion
;
_journal_date_accepted 2004-07-22
_journal_date_recd_electronic 2004-01-02
_journal_issue 5
_journal_name_full 'Acta Crystallographica Section B'
_journal_page_first 502
_journal_page_last 511
_journal_paper_category FA
_journal_paper_doi 10.1107/S0108768104018051
_journal_volume 60
_journal_year 2004
_chemical_formula_moiety 'C8 H5 O4 1-, C4 H12 N 1+'
_chemical_formula_sum 'C12 H17 N O4'
_chemical_formula_weight 239.27
_chemical_name_common 'diethylammonium hydrogen phtalate'
_chemical_name_systematic
;
 Diethylammonium hydrogen phthalate
;
_space_group_IT_number 14
_symmetry_cell_setting monoclinic
_symmetry_space_group_name_Hall '-P 2ybc'
_symmetry_space_group_name_H-M 'P 1 21/c 1'
_atom_sites_solution_hydrogens geom
_atom_sites_solution_primary direct
_atom_sites_solution_secondary difmap
_audit_creation_method SHELXL-97
_cell_angle_alpha 90.00
_cell_angle_beta 93.80(2)
_cell_angle_gamma 90.00
_cell_formula_units_Z 12
_cell_length_a 23.289(5)
_cell_length_b 10.279(3)
_cell_length_c 15.298(2)
_cell_measurement_reflns_used 20
_cell_measurement_temperature 122.4(5)
_cell_measurement_theta_max 44.96
_cell_measurement_theta_min 38.52
_cell_volume 3654.1(14)
_computing_cell_refinement 'Enraf-Nonius Express'
_computing_data_collection 'Enraf-Nonius Express'
_computing_data_reduction 'DREADD (Blessing, 1987)'
_computing_molecular_graphics 'ORTEPII (Johnson, 1976)'
_computing_structure_refinement 'SHELXL-97 (Sheldrick, 1997)'
_computing_structure_solution 'SHELXS-97 (Sheldrick, 1990)'
_diffrn_ambient_temperature 122.4(5)
_diffrn_measured_fraction_theta_full 1.000
_diffrn_measured_fraction_theta_max 1.000
_diffrn_measurement_device_type 'Enraf-Nonius CAD4'
_diffrn_measurement_method \w--2\q
_diffrn_radiation_monochromator graphite
_diffrn_radiation_source 'fine-focus sealed tube'
_diffrn_radiation_type CuK\a
_diffrn_radiation_wavelength 1.54180
_diffrn_reflns_av_R_equivalents 0.0140
_diffrn_reflns_av_sigmaI/netI 0.0285
_diffrn_reflns_limit_h_max 15
_diffrn_reflns_limit_h_min -29
_diffrn_reflns_limit_k_max 12
_diffrn_reflns_limit_k_min -5
_diffrn_reflns_limit_l_max 19
_diffrn_reflns_limit_l_min -19
_diffrn_reflns_number 13837
_diffrn_reflns_theta_full 74.89
_diffrn_reflns_theta_max 74.89
_diffrn_reflns_theta_min 1.90
_diffrn_standards_decay_% 0
_diffrn_standards_interval_time 167
_diffrn_standards_number 5
_exptl_absorpt_coefficient_mu 0.814
_exptl_absorpt_correction_type none
_exptl_crystal_colour colourless
_exptl_crystal_density_diffrn 1.305
_exptl_crystal_density_meas ?
_exptl_crystal_description rectangular
_exptl_crystal_F_000 1536
_exptl_crystal_size_max 0.52
_exptl_crystal_size_mid 0.26
_exptl_crystal_size_min 0.24
_refine_diff_density_max 0.290
_refine_diff_density_min -0.215
_refine_ls_extinction_coef 0.00119(7)
_refine_ls_extinction_expression Fc^*^=kFc[1+0.001xFc^2^\l^3^/sin(2\q)]^-1/4^
_refine_ls_extinction_method SHELXL
_refine_ls_goodness_of_fit_ref 1.030
_refine_ls_hydrogen_treatment refall
_refine_ls_matrix_type full
_refine_ls_number_parameters 665
_refine_ls_number_reflns 7504
_refine_ls_number_restraints 0
_refine_ls_restrained_S_all 1.030
_refine_ls_R_factor_all 0.0494
_refine_ls_R_factor_gt 0.0346
_refine_ls_shift/su_max 0.001
_refine_ls_shift/su_mean 0.000
_refine_ls_structure_factor_coef Fsqd
_refine_ls_weighting_details 'calc w=1/[\s^2^(Fo^2^)+(0.0444P)^2^+0.8572P] where P=(Fo^2^+2Fc^2^)/3'
_refine_ls_weighting_scheme calc
_refine_ls_wR_factor_gt 0.0854
_refine_ls_wR_factor_ref 0.0940
_reflns_number_gt 5934
_reflns_number_total 7504
_reflns_threshold_expression >2sigma(I)
_cod_data_source_file ns5001.cif
_cod_data_source_block deaHP
_cod_original_cell_volume 3654.0(15)
_cod_original_sg_symbol_H-M 'P 21 / c'
_cod_database_code 2102637
_cod_database_fobs_code 2102637

loop_
_symmetry_equiv_pos_as_xyz
'x, y, z'
'-x, y+1/2, -z+1/2'
'-x, -y, -z'
'x, -y-1/2, z-1/2'

loop_
_atom_site_label
_atom_site_fract_x
_atom_site_fract_y
_atom_site_fract_z
_atom_site_U_iso_or_equiv
_atom_site_adp_type
_atom_site_calc_flag
_atom_site_occupancy
_atom_site_type_symbol
O1A 0.33827(4) 0.57473(9) 0.33686(6) 0.01746(19) Uani d 1 O
O2A 0.25167(4) 0.64026(9) 0.28169(6) 0.0196(2) Uani d 1 O
O3A 0.31913(4) 0.91207(9) 0.27363(6) 0.0188(2) Uani d 1 O
O4A 0.23538(4) 1.00396(10) 0.29985(7) 0.0247(2) Uani d 1 O
C1A 0.28811(5) 0.72962(12) 0.41711(8) 0.0141(2) Uani d 1 C
C2A 0.27688(5) 0.86282(12) 0.40759(8) 0.0147(3) Uani d 1 C
C3A 0.26724(6) 0.93697(13) 0.48177(9) 0.0202(3) Uani d 1 C
H3A 0.2606(7) 1.0290(17) 0.4730(10) 0.026(4) Uiso d 1 H
C4A 0.26878(6) 0.88003(14) 0.56413(9) 0.0227(3) Uani d 1 C
H4A 0.2626(7) 0.9307(15) 0.6159(10) 0.024(4) Uiso d 1 H
C5A 0.28046(6) 0.74816(14) 0.57376(9) 0.0212(3) Uani d 1 C
H5A 0.2822(7) 0.7071(16) 0.6334(11) 0.028(4) Uiso d 1 H
C6A 0.29038(5) 0.67371(13) 0.50033(9) 0.0175(3) Uani d 1 C
H6A 0.2968(7) 0.5814(16) 0.5070(10) 0.025(4) Uiso d 1 H
C7A 0.29239(5) 0.64300(12) 0.33806(8) 0.0134(2) Uani d 1 C
C8A 0.27646(5) 0.93098(12) 0.32004(8) 0.0152(3) Uani d 1 C
O1B -0.10130(4) 1.01514(10) 0.30178(6) 0.0226(2) Uani d 1 O
O2B -0.01684(4) 0.92538(9) 0.27461(6) 0.0184(2) Uani d 1 O
O3B -0.06949(4) 0.65472(9) 0.28289(6) 0.0183(2) Uani d 1 O
HBB -0.0156(10) 1.006(2) 0.2170(15) 0.072(7) Uiso d 1 H
O4B 0.01403(4) 0.58372(9) 0.34563(6) 0.0202(2) Uani d 1 O
C1B -0.05648(5) 0.87412(12) 0.40858(8) 0.0143(2) Uani d 1 C
C2B -0.03610(5) 0.74642(12) 0.41927(8) 0.0140(2) Uani d 1 C
C3B -0.02732(6) 0.69529(13) 0.50357(8) 0.0177(3) Uani d 1 C
H3B -0.0131(6) 0.6073(15) 0.5116(10) 0.020(4) Uiso d 1 H
C4B -0.04015(6) 0.76821(14) 0.57651(9) 0.0201(3) Uani d 1 C
H4B -0.0333(7) 0.7298(16) 0.6344(11) 0.025(4) Uiso d 1 H
C5B -0.06188(6) 0.89281(13) 0.56550(9) 0.0201(3) Uani d 1 C
H5B -0.0701(7) 0.9446(16) 0.6158(10) 0.025(4) Uiso d 1 H
C6B -0.07004(6) 0.94556(13) 0.48197(9) 0.0182(3) Uani d 1 C
H6B -0.0825(7) 1.0341(17) 0.4732(10) 0.025(4) Uiso d 1 H
C7B -0.06021(5) 0.94321(12) 0.32153(8) 0.0147(2) Uani d 1 C
C8B -0.03057(5) 0.65727(12) 0.34204(8) 0.0138(2) Uani d 1 C
O1C 0.32337(4) 0.08025(9) 0.14850(6) 0.0203(2) Uani d 1 O
HAC 0.3210(9) 0.022(2) 0.2006(15) 0.067(7) Uiso d 1 H
O2C 0.40082(4) 0.16156(9) 0.22469(6) 0.0205(2) Uani d 1 O
O3C 0.34660(4) 0.42377(9) 0.21248(6) 0.0195(2) Uani d 1 O
HCA 0.3427(10) 0.497(2) 0.2679(16) 0.079(8) Uiso d 1 H
O4C 0.42696(4) 0.53433(9) 0.18920(6) 0.0216(2) Uani d 1 O
C1C 0.37849(5) 0.23946(12) 0.08014(8) 0.0144(2) Uani d 1 C
C2C 0.39594(5) 0.36947(12) 0.08772(8) 0.0152(3) Uani d 1 C
C3C 0.41431(6) 0.43414(13) 0.01416(9) 0.0215(3) Uani d 1 C
H3C 0.4258(7) 0.5255(17) 0.0203(11) 0.026(4) Uiso d 1 H
C4C 0.41424(7) 0.37145(15) -0.06627(9) 0.0248(3) Uani d 1 C
H4C 0.4265(7) 0.4164(16) -0.1169(11) 0.030(4) Uiso d 1 H
C5C 0.39570(6) 0.24379(14) -0.07418(9) 0.0209(3) Uani d 1 C
H5C 0.3954(7) 0.2003(16) -0.1301(11) 0.026(4) Uiso d 1 H
C6C 0.37817(6) 0.17759(13) -0.00118(8) 0.0177(3) Uani d 1 C
H6C 0.3670(7) 0.0875(16) -0.0060(10) 0.024(4) Uiso d 1 H
C7C 0.36830(5) 0.15898(12) 0.15958(8) 0.0147(3) Uani d 1 C
C8C 0.39140(5) 0.44886(12) 0.16950(8) 0.0151(3) Uani d 1 C
N1 0.18476(5) 1.22274(11) 0.22998(7) 0.0182(2) Uani d 1 N
H1NA 0.1462(8) 1.2005(17) 0.2162(11) 0.032(5) Uiso d 1 H
H1NB 0.2063(7) 1.1471(18) 0.2408(11) 0.034(5) Uiso d 1 H
C11 0.19732(7) 1.21744(18) 0.07157(10) 0.0289(3) Uani d 1 C
H11A 0.1557(8) 1.1974(17) 0.0579(11) 0.033(5) Uiso d 1 H
H11B 0.2118(8) 1.2685(19) 0.0233(13) 0.046(6) Uiso d 1 H
H11C 0.2183(7) 1.1338(18) 0.0786(11) 0.034(5) Uiso d 1 H
C12 0.18862(6) 1.29553(17) 0.31479(9) 0.0263(3) Uani d 1 C
H12A 0.1700(8) 1.3789(18) 0.3032(11) 0.035(5) Uiso d 1 H
H12B 0.1648(8) 1.2500(19) 0.3552(12) 0.044(5) Uiso d 1 H
C13 0.20689(6) 1.29532(14) 0.15485(9) 0.0197(3) Uani d 1 C
H13A 0.2478(7) 1.3082(15) 0.1693(10) 0.023(4) Uiso d 1 H
H13B 0.1859(6) 1.3785(15) 0.1509(9) 0.017(4) Uiso d 1 H
C14 0.24984(7) 1.31110(16) 0.35102(10) 0.0251(3) Uani d 1 C
H14A 0.2716(9) 1.360(2) 0.3080(14) 0.061(6) Uiso d 1 H
H14B 0.2696(8) 1.227(2) 0.3629(13) 0.048(6) Uiso d 1 H
H14C 0.2520(7) 1.3594(18) 0.4079(12) 0.037(5) Uiso d 1 H
N2 0.42198(5) 0.77189(11) 0.28422(7) 0.0176(2) Uani d 1 N
H2NA 0.4170(7) 0.6889(17) 0.2611(11) 0.029(4) Uiso d 1 H
H2NB 0.3889(8) 0.8170(17) 0.2799(11) 0.031(5) Uiso d 1 H
C21 0.47708(6) 0.63622(16) 0.39409(10) 0.0259(3) Uani d 1 C
H21A 0.4960(7) 0.6374(17) 0.4540(11) 0.032(5) Uiso d 1 H
H21B 0.4523(7) 0.5609(16) 0.3875(10) 0.026(4) Uiso d 1 H
H21C 0.5085(7) 0.6312(16) 0.3529(11) 0.029(4) Uiso d 1 H
C22 0.44354(6) 0.76052(15) 0.37845(9) 0.0222(3) Uani d 1 C
H22A 0.4672(7) 0.8373(16) 0.3917(10) 0.023(4) Uiso d 1 H
H22B 0.4110(7) 0.7632(16) 0.4126(10) 0.023(4) Uiso d 1 H
C23 0.46347(6) 0.83667(15) 0.22784(10) 0.0235(3) Uani d 1 C
H23A 0.4698(7) 0.9248(16) 0.2515(10) 0.023(4) Uiso d 1 H
H23B 0.4996(7) 0.7880(16) 0.2365(10) 0.026(4) Uiso d 1 H
C24 0.44026(7) 0.83816(16) 0.13321(10) 0.0288(3) Uani d 1 C
H24A 0.4688(8) 0.8845(18) 0.0979(11) 0.037(5) Uiso d 1 H
H24B 0.4030(8) 0.8838(19) 0.1246(12) 0.042(5) Uiso d 1 H
H24C 0.4363(8) 0.7507(19) 0.1097(11) 0.036(5) Uiso d 1 H
N3 0.13885(5) 0.70835(11) 0.31735(8) 0.0187(2) Uani d 1 N
H3NA 0.1165(7) 0.6459(17) 0.2888(11) 0.030(4) Uiso d 1 H
H3NB 0.1779(7) 0.6941(16) 0.3060(10) 0.026(4) Uiso d 1 H
C31 0.14500(7) 0.56699(16) 0.44805(10) 0.0288(3) Uani d 1 C
H31A 0.1158(8) 0.5052(18) 0.4228(12) 0.038(5) Uiso d 1 H
H31B 0.1850(8) 0.5364(18) 0.4352(12) 0.041(5) Uiso d 1 H
H31C 0.1429(8) 0.5646(19) 0.5117(13) 0.044(5) Uiso d 1 H
C32 0.13360(6) 0.70299(15) 0.41402(9) 0.0231(3) Uani d 1 C
H32A 0.1605(7) 0.7684(16) 0.4396(10) 0.026(4) Uiso d 1 H
H32B 0.0948(7) 0.7327(15) 0.4229(10) 0.021(4) Uiso d 1 H
C33 0.11872(6) 0.83448(14) 0.27785(11) 0.0251(3) Uani d 1 C
H33A 0.0779(7) 0.8407(16) 0.2886(10) 0.030(4) Uiso d 1 H
H33B 0.1413(7) 0.9003(16) 0.3089(10) 0.026(4) Uiso d 1 H
C34 0.12631(9) 0.83741(17) 0.18079(12) 0.0359(4) Uani d 1 C
H34A 0.1674(8) 0.8269(18) 0.1693(12) 0.040(5) Uiso d 1 H
H34B 0.1035(8) 0.767(2) 0.1521(13) 0.046(6) Uiso d 1 H
H34C 0.1128(9) 0.921(2) 0.1564(13) 0.053(6) Uiso d 1 H

loop_
_atom_site_aniso_label
_atom_site_aniso_U_11
_atom_site_aniso_U_22
_atom_site_aniso_U_33
_atom_site_aniso_U_12
_atom_site_aniso_U_13
_atom_site_aniso_U_23
O1A 0.0153(4) 0.0174(4) 0.0200(5) 0.0025(4) 0.0027(3) -0.0040(4)
O2A 0.0194(5) 0.0230(5) 0.0162(5) 0.0039(4) -0.0011(4) -0.0033(4)
O3A 0.0197(5) 0.0189(5) 0.0184(5) 0.0011(4) 0.0054(4) 0.0048(4)
O4A 0.0239(5) 0.0238(5) 0.0269(5) 0.0077(4) 0.0042(4) 0.0083(4)
C1A 0.0123(5) 0.0160(6) 0.0139(6) 0.0001(5) 0.0015(4) -0.0007(5)
C2A 0.0136(6) 0.0152(6) 0.0154(6) -0.0007(5) 0.0015(5) -0.0002(5)
C3A 0.0245(7) 0.0152(6) 0.0211(7) 0.0009(5) 0.0034(5) -0.0031(5)
C4A 0.0273(7) 0.0255(7) 0.0157(6) 0.0002(6) 0.0030(5) -0.0078(6)
C5A 0.0228(7) 0.0279(7) 0.0130(6) 0.0026(6) 0.0014(5) 0.0012(5)
C6A 0.0173(6) 0.0183(6) 0.0169(6) 0.0031(5) 0.0009(5) 0.0019(5)
C7A 0.0150(6) 0.0114(5) 0.0144(6) -0.0015(5) 0.0041(5) 0.0020(5)
C8A 0.0168(6) 0.0116(6) 0.0171(6) -0.0021(5) 0.0006(5) 0.0002(5)
O1B 0.0208(5) 0.0245(5) 0.0227(5) 0.0068(4) 0.0033(4) 0.0083(4)
O2B 0.0191(4) 0.0186(5) 0.0180(5) 0.0015(4) 0.0043(4) 0.0051(4)
O3B 0.0182(4) 0.0207(5) 0.0158(4) 0.0021(4) -0.0010(3) -0.0029(4)
O4B 0.0195(5) 0.0224(5) 0.0185(5) 0.0070(4) -0.0015(4) -0.0067(4)
C1B 0.0138(6) 0.0144(6) 0.0146(6) -0.0012(5) 0.0006(4) 0.0003(5)
C2B 0.0129(5) 0.0153(6) 0.0137(6) -0.0001(5) 0.0014(4) -0.0006(5)
C3B 0.0202(6) 0.0166(6) 0.0163(6) 0.0027(5) 0.0002(5) 0.0016(5)
C4B 0.0236(7) 0.0234(7) 0.0132(6) -0.0006(5) 0.0013(5) 0.0019(5)
C5B 0.0238(7) 0.0217(7) 0.0152(6) -0.0005(5) 0.0037(5) -0.0057(5)
C6B 0.0210(6) 0.0141(6) 0.0197(7) 0.0007(5) 0.0022(5) -0.0019(5)
C7B 0.0158(6) 0.0124(6) 0.0157(6) -0.0019(5) -0.0003(5) -0.0004(5)
C8B 0.0159(6) 0.0123(6) 0.0136(6) -0.0015(5) 0.0027(5) 0.0010(5)
O1C 0.0212(5) 0.0199(5) 0.0196(5) -0.0066(4) -0.0003(4) 0.0050(4)
O2C 0.0238(5) 0.0232(5) 0.0143(4) -0.0026(4) -0.0012(4) 0.0020(4)
O3C 0.0204(5) 0.0183(5) 0.0207(5) -0.0024(4) 0.0075(4) -0.0053(4)
O4C 0.0232(5) 0.0205(5) 0.0216(5) -0.0059(4) 0.0050(4) -0.0054(4)
C1C 0.0129(6) 0.0164(6) 0.0138(6) 0.0009(5) 0.0004(4) 0.0007(5)
C2C 0.0152(6) 0.0160(6) 0.0143(6) 0.0005(5) 0.0006(5) 0.0006(5)
C3C 0.0301(7) 0.0166(6) 0.0178(7) -0.0041(6) 0.0028(5) 0.0017(5)
C4C 0.0348(8) 0.0253(7) 0.0147(7) -0.0050(6) 0.0051(6) 0.0040(6)
C5C 0.0255(7) 0.0246(7) 0.0126(6) -0.0020(6) 0.0011(5) -0.0027(5)
C6C 0.0202(6) 0.0167(6) 0.0160(6) -0.0025(5) 0.0006(5) -0.0008(5)
C7C 0.0172(6) 0.0124(6) 0.0150(6) 0.0016(5) 0.0040(5) -0.0016(5)
C8C 0.0176(6) 0.0120(6) 0.0154(6) 0.0015(5) -0.0002(5) 0.0018(5)
N1 0.0158(5) 0.0191(6) 0.0194(6) 0.0006(4) 0.0008(4) 0.0027(5)
C11 0.0267(8) 0.0396(9) 0.0204(7) 0.0018(7) 0.0019(6) -0.0058(7)
C12 0.0241(7) 0.0378(9) 0.0171(7) 0.0048(6) 0.0020(5) -0.0014(6)
C13 0.0190(6) 0.0214(7) 0.0189(7) -0.0003(5) 0.0029(5) 0.0012(5)
C14 0.0273(7) 0.0264(8) 0.0216(7) -0.0086(6) 0.0014(6) -0.0015(6)
N2 0.0164(5) 0.0160(6) 0.0204(6) -0.0004(4) 0.0015(4) -0.0024(4)
C21 0.0199(7) 0.0356(9) 0.0220(7) 0.0019(6) 0.0000(6) 0.0030(6)
C22 0.0190(7) 0.0284(8) 0.0193(7) -0.0005(6) 0.0013(5) -0.0070(6)
C23 0.0196(7) 0.0235(7) 0.0279(7) -0.0046(6) 0.0048(6) -0.0002(6)
C24 0.0367(9) 0.0235(8) 0.0267(8) -0.0041(7) 0.0070(6) 0.0001(6)
N3 0.0159(5) 0.0174(6) 0.0224(6) 0.0002(4) -0.0005(4) -0.0062(5)
C31 0.0317(8) 0.0326(8) 0.0219(7) -0.0019(7) 0.0004(6) -0.0002(6)
C32 0.0196(7) 0.0270(7) 0.0230(7) -0.0016(6) 0.0030(5) -0.0089(6)
C33 0.0214(7) 0.0172(7) 0.0371(8) 0.0029(6) 0.0047(6) -0.0009(6)
C34 0.0448(10) 0.0268(8) 0.0361(9) 0.0087(8) 0.0018(8) 0.0048(7)

loop_
_atom_type_symbol
_atom_type_description
_atom_type_scat_dispersion_real
_atom_type_scat_dispersion_imag
_atom_type_scat_source
C C 0.0181 0.0091 'International Tables Vol C Tables 4.2.6.8 and 6.1.1.4'
H H 0.0000 0.0000 'International Tables Vol C Tables 4.2.6.8 and 6.1.1.4'
N N 0.0311 0.0180 'International Tables Vol C Tables 4.2.6.8 and 6.1.1.4'
O O 0.0492 0.0322 'International Tables Vol C Tables 4.2.6.8 and 6.1.1.4'

loop_
_geom_angle_atom_site_label_1
_geom_angle_atom_site_label_2
_geom_angle_atom_site_label_3
_geom_angle
_geom_angle_publ_flag
C7A O1A HCA 116.6(10) yes
C6A C1A C2A 119.58(12) yes
C6A C1A C7A 119.17(11) yes
C2A C1A C7A 121.00(11) yes
C3A C2A C1A 119.20(12) yes
C3A C2A C8A 118.36(11) yes
C1A C2A C8A 122.41(11) yes
C4A C3A C2A 120.77(13) yes
C4A C3A H3A 122.3(10) yes
C2A C3A H3A 116.9(10) yes
C3A C4A C5A 120.08(13) yes
C3A C4A H4A 121.3(9) yes
C5A C4A H4A 118.6(9) yes
C4A C5A C6A 119.56(13) yes
C4A C5A H5A 120.2(9) yes
C6A C5A H5A 120.3(9) yes
C5A C6A C1A 120.81(12) yes
C5A C6A H6A 119.2(9) yes
C1A C6A H6A 119.9(9) yes
O2A C7A O1A 125.37(12) yes
O2A C7A C1A 118.86(11) yes
O1A C7A C1A 115.74(11) yes
O4A C8A O3A 124.86(12) yes
O4A C8A C2A 117.48(11) yes
O3A C8A C2A 117.63(11) yes
C7B O2B HBB 111.4(11) yes
C6B C1B C2B 119.46(12) yes
C6B C1B C7B 117.41(11) yes
C2B C1B C7B 122.94(11) yes
C3B C2B C1B 119.24(11) yes
C3B C2B C8B 118.72(11) yes
C1B C2B C8B 121.58(11) yes
C4B C3B C2B 120.78(12) yes
C4B C3B H3B 119.4(9) yes
C2B C3B H3B 119.8(9) yes
C5B C4B C3B 119.79(12) yes
C5B C4B H4B 121.5(10) yes
C3B C4B H4B 118.7(10) yes
C4B C5B C6B 119.99(12) yes
C4B C5B H5B 120.2(10) yes
C6B C5B H5B 119.7(10) yes
C5B C6B C1B 120.68(12) yes
C5B C6B H6B 121.3(10) yes
C1B C6B H6B 117.9(10) yes
O1B C7B O2B 124.98(12) yes
O1B C7B C1B 119.89(11) yes
O2B C7B C1B 115.04(11) yes
O3B C8B O4B 124.77(11) yes
O3B C8B C2B 119.30(11) yes
O4B C8B C2B 115.83(11) yes
C7C O1C HAC 110.2(13) yes
C8C O3C HCA 110.5(12) yes
C6C C1C C2C 119.54(12) yes
C6C C1C C7C 118.56(11) yes
C2C C1C C7C 121.30(11) yes
C3C C2C C1C 119.34(12) yes
C3C C2C C8C 116.99(11) yes
C1C C2C C8C 123.45(11) yes
C4C C3C C2C 120.66(13) yes
C4C C3C H3C 121.0(10) yes
C2C C3C H3C 118.3(10) yes
C5C C4C C3C 119.95(13) yes
C5C C4C H4C 119.5(10) yes
C3C C4C H4C 120.5(10) yes
C4C C5C C6C 119.98(13) yes
C4C C5C H5C 120.0(10) yes
C6C C5C H5C 120.0(10) yes
C5C C6C C1C 120.49(12) yes
C5C C6C H6C 120.1(9) yes
C1C C6C H6C 119.4(9) yes
O2C C7C O1C 124.35(12) yes
O2C C7C C1C 121.99(11) yes
O1C C7C C1C 113.50(11) yes
O4C C8C O3C 124.70(12) yes
O4C C8C C2C 120.51(11) yes
O3C C8C C2C 114.70(11) yes
C13 N1 C12 114.50(11) yes
C13 N1 H1NA 108.9(10) yes
C12 N1 H1NA 108.6(10) yes
C13 N1 H1NB 110.1(11) yes
C12 N1 H1NB 105.2(11) yes
H1NA N1 H1NB 109.4(15) yes
C13 C11 H11A 111.9(10) yes
C13 C11 H11B 108.2(11) yes
H11A C11 H11B 109.2(15) yes
C13 C11 H11C 108.9(10) yes
H11A C11 H11C 107.9(14) yes
H11B C11 H11C 110.7(15) yes
N1 C12 C14 111.97(12) yes
N1 C12 H12A 106.4(10) yes
C14 C12 H12A 112.0(11) yes
N1 C12 H12B 107.8(11) yes
C14 C12 H12B 112.5(11) yes
H12A C12 H12B 105.8(15) yes
N1 C13 C11 110.26(12) yes
N1 C13 H13A 106.1(9) yes
C11 C13 H13A 110.6(9) yes
N1 C13 H13B 106.6(9) yes
C11 C13 H13B 111.4(9) yes
H13A C13 H13B 111.7(13) yes
C12 C14 H14A 108.8(12) yes
C12 C14 H14B 112.9(11) yes
H14A C14 H14B 108.3(17) yes
C12 C14 H14C 111.4(10) yes
H14A C14 H14C 109.0(16) yes
H14B C14 H14C 106.2(15) yes
C23 N2 C22 113.69(11) yes
C23 N2 H2NA 105.1(10) yes
C22 N2 H2NA 108.7(10) yes
C23 N2 H2NB 108.2(11) yes
C22 N2 H2NB 110.0(11) yes
H2NA N2 H2NB 111.1(15) yes
C22 C21 H21A 109.3(10) yes
C22 C21 H21B 111.3(10) yes
H21A C21 H21B 109.5(14) yes
C22 C21 H21C 109.7(10) yes
H21A C21 H21C 106.5(13) yes
H21B C21 H21C 110.4(13) yes
N2 C22 C21 110.82(11) yes
N2 C22 H22A 106.6(9) yes
C21 C22 H22A 111.8(9) yes
N2 C22 H22B 107.4(10) yes
C21 C22 H22B 111.2(10) yes
H22A C22 H22B 108.8(13) yes
N2 C23 C24 110.71(12) yes
N2 C23 H23A 106.6(9) yes
C24 C23 H23A 112.3(9) yes
N2 C23 H23B 106.1(10) yes
C24 C23 H23B 112.6(10) yes
H23A C23 H23B 108.3(13) yes
C23 C24 H24A 108.2(10) yes
C23 C24 H24B 112.8(11) yes
H24A C24 H24B 108.1(15) yes
C23 C24 H24C 111.4(11) yes
H24A C24 H24C 106.9(14) yes
H24B C24 H24C 109.2(15) yes
C33 N3 C32 112.89(11) yes
C33 N3 H3NA 105.2(11) yes
C32 N3 H3NA 111.4(10) yes
C33 N3 H3NB 109.8(10) yes
C32 N3 H3NB 108.5(10) yes
H3NA N3 H3NB 108.9(14) yes
C32 C31 H31A 111.0(11) yes
C32 C31 H31B 111.3(11) yes
H31A C31 H31B 109.9(15) yes
C32 C31 H31C 110.3(12) yes
H31A C31 H31C 107.1(15) yes
H31B C31 H31C 107.0(15) yes
N3 C32 C31 110.60(12) yes
N3 C32 H32A 106.1(9) yes
C31 C32 H32A 113.8(10) yes
N3 C32 H32B 105.4(9) yes
C31 C32 H32B 112.7(9) yes
H32A C32 H32B 107.6(13) yes
N3 C33 C34 111.22(12) yes
N3 C33 H33A 105.8(10) yes
C34 C33 H33A 110.0(10) yes
N3 C33 H33B 105.3(10) yes
C34 C33 H33B 112.1(10) yes
H33A C33 H33B 112.1(13) yes
C33 C34 H34A 110.5(11) yes
C33 C34 H34B 109.3(12) yes
H34A C34 H34B 109.9(16) yes
C33 C34 H34C 109.6(12) yes
H34A C34 H34C 108.5(16) yes
H34B C34 H34C 109.0(16) yes

loop_
_geom_bond_atom_site_label_1
_geom_bond_atom_site_label_2
_geom_bond_distance
_geom_bond_publ_flag
O1A C7A 1.2795(15) yes
O1A HCA 1.33(2) yes
O2A C7A 1.2390(15) yes
O3A C8A 1.2739(15) yes
O4A C8A 1.2387(16) yes
C1A C6A 1.3946(18) yes
C1A C2A 1.3997(17) yes
C1A C7A 1.5103(17) yes
C2A C3A 1.3975(18) yes
C2A C8A 1.5109(17) yes
C3A C4A 1.3875(19) yes
C3A H3A 0.967(17) yes
C4A C5A 1.388(2) yes
C4A H4A 0.966(16) yes
C5A C6A 1.3911(19) yes
C5A H5A 1.004(16) yes
C6A H6A 0.965(17) yes
O1B C7B 1.2310(15) yes
O2B C7B 1.2903(15) yes
O2B HBB 1.21(2) yes
O3B C8B 1.2378(15) yes
O4B C8B 1.2829(15) yes
C1B C6B 1.3952(18) yes
C1B C2B 1.4016(17) yes
C1B C7B 1.5066(17) yes
C2B C3B 1.3951(17) yes
C2B C8B 1.5074(17) yes
C3B C4B 1.3930(18) yes
C3B H3B 0.968(16) yes
C4B C5B 1.3833(19) yes
C4B H4B 0.972(16) yes
C5B C6B 1.3895(19) yes
C5B H5B 0.965(16) yes
C6B H6B 0.962(17) yes
O1C C7C 1.3248(15) yes
O1C HAC 1.00(2) yes
O2C C7C 1.2109(15) yes
O3C C8C 1.2955(15) yes
O3C HCA 1.14(2) yes
O4C C8C 1.2311(15) yes
C1C C6C 1.3966(17) yes
C1C C2C 1.3994(17) yes
C1C C7C 1.5020(17) yes
C2C C3C 1.3981(18) yes
C2C C8C 1.5034(17) yes
C3C C4C 1.3889(19) yes
C3C H3C 0.979(17) yes
C4C C5C 1.384(2) yes
C4C H4C 0.962(17) yes
C5C C6C 1.3919(18) yes
C5C H5C 0.965(16) yes
C6C H6C 0.964(17) yes
N1 C13 1.4906(17) yes
N1 C12 1.4952(18) yes
N1 H1NA 0.937(18) yes
N1 H1NB 0.933(18) yes
C11 C13 1.509(2) yes
C11 H11A 0.999(18) yes
C11 H11B 0.98(2) yes
C11 H11C 0.991(19) yes
C12 C14 1.504(2) yes
C12 H12A 0.972(18) yes
C12 H12B 0.977(19) yes
C13 H13A 0.972(16) yes
C13 H13B 0.985(15) yes
C14 H14A 0.99(2) yes
C14 H14B 0.99(2) yes
C14 H14C 1.000(18) yes
N2 C23 1.4936(17) yes
N2 C22 1.4992(17) yes
N2 H2NA 0.928(18) yes
N2 H2NB 0.898(18) yes
C21 C22 1.508(2) yes
C21 H21A 0.991(17) yes
C21 H21B 0.966(17) yes
C21 H21C 0.998(17) yes
C22 H22A 0.976(16) yes
C22 H22B 0.948(16) yes
C23 C24 1.511(2) yes
C23 H23A 0.983(16) yes
C23 H23B 0.980(17) yes
C24 H24A 1.004(18) yes
C24 H24B 0.988(19) yes
C24 H24C 0.970(19) yes
N3 C33 1.4926(18) yes
N3 C32 1.4931(18) yes
N3 H3NA 0.918(18) yes
N3 H3NB 0.948(17) yes
C31 C32 1.509(2) yes
C31 H31A 0.989(19) yes
C31 H31B 1.014(19) yes
C31 H31C 0.978(19) yes
C32 H32A 0.982(17) yes
C32 H32B 0.971(16) yes
C33 C34 1.507(2) yes
C33 H33A 0.978(17) yes
C33 H33B 0.962(17) yes
C34 H34A 0.989(19) yes
C34 H34B 0.98(2) yes
C34 H34C 0.98(2) yes

loop_
_geom_hbond_atom_site_label_D
_geom_hbond_atom_site_label_H
_geom_hbond_atom_site_label_A
_geom_hbond_site_symmetry_A
_geom_hbond_distance_DH
_geom_hbond_distance_HA
_geom_hbond_distance_DA
_geom_hbond_angle_DHA
O2B HBB O4B 2 1.21(2) 1.25(2) 2.4603(12) 176(2)
O3C HCA O1A . 1.14(2) 1.33(2) 2.4728(12) 175(2)
O1C HAC O3A 1_545 1.00(2) 1.59(2) 2.5861(13) 171(2)
N1 H1NA O3B 2 0.937(18) 1.849(18) 2.7685(14) 166.6(15)
N1 H1NB O4A . 0.933(18) 1.833(19) 2.7243(15) 158.8(16)
N2 H2NA O4C . 0.928(18) 1.955(18) 2.8481(15) 160.9(15)
N2 H2NB O3A . 0.898(18) 1.893(18) 2.7907(15) 178.7(16)
N3 H3NA O1B 2_545 0.918(18) 1.946(18) 2.7962(15) 153.2(15)
N3 H3NB O2A . 0.948(17) 1.866(17) 2.8075(14) 171.5(15)

loop_
_geom_torsion_atom_site_label_1
_geom_torsion_atom_site_label_2
_geom_torsion_atom_site_label_3
_geom_torsion_atom_site_label_4
_geom_torsion
_geom_torsion_publ_flag
C6A C1A C2A C3A -1.02(18) yes
C7A C1A C2A C3A 173.30(11) yes
C6A C1A C2A C8A 177.17(11) yes
C7A C1A C2A C8A -8.52(18) yes
C1A C2A C3A C4A 0.1(2) yes
C8A C2A C3A C4A -178.15(12) yes
C2A C3A C4A C5A 0.5(2) yes
C3A C4A C5A C6A -0.2(2) yes
C4A C5A C6A C1A -0.7(2) yes
C2A C1A C6A C5A 1.33(19) yes
C7A C1A C6A C5A -173.09(12) yes
C6A C1A C7A O2A 119.08(13) yes
C2A C1A C7A O2A -55.26(16) yes
C6A C1A C7A O1A -58.94(15) yes
C2A C1A C7A O1A 126.72(12) yes
C3A C2A C8A O4A -49.21(17) yes
C1A C2A C8A O4A 132.59(13) yes
C3A C2A C8A O3A 128.83(13) yes
C1A C2A C8A O3A -49.37(17) yes
C6B C1B C2B C3B -2.87(18) yes
C7B C1B C2B C3B 172.12(12) yes
C6B C1B C2B C8B 169.25(11) yes
C7B C1B C2B C8B -15.75(18) yes
C1B C2B C3B C4B 1.89(19) yes
C8B C2B C3B C4B -170.46(12) yes
C2B C3B C4B C5B 0.0(2) yes
C3B C4B C5B C6B -1.0(2) yes
C4B C5B C6B C1B 0.0(2) yes
C2B C1B C6B C5B 1.98(19) yes
C7B C1B C6B C5B -173.29(12) yes
C6B C1B C7B O1B -43.11(17) yes
C2B C1B C7B O1B 141.80(13) yes
C6B C1B C7B O2B 133.62(12) yes
C2B C1B C7B O2B -41.47(17) yes
C3B C2B C8B O3B 129.65(13) yes
C1B C2B C8B O3B -42.51(17) yes
C3B C2B C8B O4B -46.88(16) yes
C1B C2B C8B O4B 140.95(12) yes
C6C C1C C2C C3C -1.78(18) yes
C7C C1C C2C C3C 169.22(12) yes
C6C C1C C2C C8C 172.76(12) yes
C7C C1C C2C C8C -16.24(18) yes
C1C C2C C3C C4C 1.3(2) yes
C8C C2C C3C C4C -173.57(13) yes
C2C C3C C4C C5C 0.2(2) yes
C3C C4C C5C C6C -1.2(2) yes
C4C C5C C6C C1C 0.7(2) yes
C2C C1C C6C C5C 0.78(19) yes
C7C C1C C6C C5C -170.46(12) yes
C6C C1C C7C O2C 127.69(14) yes
C2C C1C C7C O2C -43.39(18) yes
C6C C1C C7C O1C -47.86(15) yes
C2C C1C C7C O1C 141.05(12) yes
C3C C2C C8C O4C -37.45(18) yes
C1C C2C C8C O4C 147.89(13) yes
C3C C2C C8C O3C 139.23(12) yes
C1C C2C C8C O3C -35.42(17) yes
C13 N1 C12 C14 -69.76(16) yes
C12 N1 C13 C11 -176.10(12) yes
C23 N2 C22 C21 -88.55(15) yes
C22 N2 C23 C24 176.94(12) yes
C33 N3 C32 C31 170.58(12) yes
C32 N3 C33 C34 178.37(13) yes

loop_
_cod_related_entry_id
_cod_related_entry_database
_cod_related_entry_code
1 ChemSpider 28572938
